data_2213909
loop_
_publ_author_name
'Tamura, Motoshi'
'Yoshinari, Nobuto'
'Igashira-Kamiyama, Asako'
'Konno, Takumi'

_publ_section_title
;\L~L~\L~L~-Bis(\m-<small>L</small>-cysteinato)-1:2\k^3^<i>S</i>:<i>N</i>,<i>S</i>;1:3\k^3^<i>S</i>:<i>N</i>,<i>S</i>-tetrakis(ethylenediamine)-2\k^4^<i>N</i>,<i>N</i>';3\k^4^<i>N</i>,<i>N</i>'-dicobalt(III)silver(I)
 tris(perchlorate) pentahydrate
;
_journal_coeditor_code NG2256
_journal_issue 6
_journal_name_full 'Acta Crystallographica Section E'
_journal_page_first m1641
_journal_page_last m1642
_journal_paper_doi 10.1107/S1600536807020442
_journal_volume 63
_journal_year 2007
_chemical_formula_iupac '[Ag Co2 (C3 H5 N1 O2 S1)2 (C2 H8 N2)4] (Cl1 O4)3, 5H2 O'
_chemical_formula_moiety 'C14 H42 Ag Co2 N10 O4 S2 3+, 3(Cl O4 -), 5(H2 O)'
_chemical_formula_sum 'C14 H52 Ag Cl3 Co2 N10 O21 S2'
_chemical_formula_weight 1092.86
_chemical_name_systematic
;
\L~L~\L~L~-Bis(\m-L-cysteinato)-
1:2\k^3^S:<i>N</i>,<i>S</i>;1:3\k^3^S:<i>N</i>,<i>S</i>-
tetrakis(ethylenediamine)-2\k^4^<i>N</i>,<i>N</i>';3\k^4^<i>N</i>,<i>N</i>'-
dicobalt(III)silver(I) tris(perchlorate) pentahydrate
;
_space_group_IT_number 5
_symmetry_cell_setting monoclinic
_symmetry_space_group_name_Hall 'C 2y'
_symmetry_space_group_name_H-M 'C 1 2 1'
_atom_sites_solution_hydrogens geom
_atom_sites_solution_primary direct
_atom_sites_solution_secondary difmap
_audit_creation_method SHELXL-97
_cell_angle_alpha 90.00
_cell_angle_beta 111.507(10)
_cell_angle_gamma 90.00
_cell_formula_units_Z 2
_cell_length_a 16.542(2)
_cell_length_b 9.050(2)
_cell_length_c 13.728(2)
_cell_measurement_reflns_used 25
_cell_measurement_temperature 296(2)
_cell_measurement_theta_max 15.0
_cell_measurement_theta_min 14.6
_cell_volume 1912.1(6)
_computing_cell_refinement
;
MSC/AFC Diffractometer Control Software
;
_computing_data_collection
;
MSC/AFC Diffractometer Control Software
(Molecular Structure Corporation, 1992)
;
_computing_data_reduction 'CrystalStructure (Rigaku/MSC, 2004)'
_computing_molecular_graphics 'ORTEP-3 for Windows (Farrugia, 1997)'
_computing_publication_material 'WinGX (Farrugia, 1999)'
_computing_structure_refinement 'SHELXL97 (Sheldrick, 1997)'
_computing_structure_solution
;
SIR92 (Altomare <i>et al.</i>,  1994)
;
_diffrn_ambient_temperature 296(2)
_diffrn_measured_fraction_theta_full 0.999
_diffrn_measured_fraction_theta_max 0.999
_diffrn_measurement_device_type 'Rigaku AFC-7S'
_diffrn_measurement_method \w-2\q
_diffrn_radiation_monochromator graphite
_diffrn_radiation_source 'fine-focus sealed tube'
_diffrn_radiation_type MoK\a
_diffrn_radiation_wavelength 0.71069
_diffrn_reflns_av_R_equivalents 0.0147
_diffrn_reflns_av_sigmaI/netI 0.0224
_diffrn_reflns_limit_h_max 21
_diffrn_reflns_limit_h_min 0
_diffrn_reflns_limit_k_max 11
_diffrn_reflns_limit_k_min 0
_diffrn_reflns_limit_l_max 16
_diffrn_reflns_limit_l_min -17
_diffrn_reflns_number 2426
_diffrn_reflns_theta_full 27.50
_diffrn_reflns_theta_max 27.50
_diffrn_reflns_theta_min 2.54
_diffrn_standards_decay_% 14.41
_diffrn_standards_interval_count 150
_diffrn_standards_number 3
_exptl_absorpt_coefficient_mu 1.773
_exptl_absorpt_correction_T_max 0.7408
_exptl_absorpt_correction_T_min 0.5374
_exptl_absorpt_correction_type psi-scan
_exptl_absorpt_process_details '(North <i>et al.</i>,  1968)'
_exptl_crystal_colour 'dark red'
_exptl_crystal_density_diffrn 1.898
_exptl_crystal_density_method 'not measured'
_exptl_crystal_description rod
_exptl_crystal_F_000 1116
_exptl_crystal_size_max 0.40
_exptl_crystal_size_mid 0.18
_exptl_crystal_size_min 0.18
_refine_diff_density_max 0.365
_refine_diff_density_min -0.250
_refine_ls_abs_structure_details 'Flack (1983)'
_refine_ls_abs_structure_Flack 0.001(18)
_refine_ls_extinction_coef 0.0150(5)
_refine_ls_extinction_expression Fc^*^=kFc[1+0.001xFc^2^\l^3^/sin(2\q)]^-1/4^
_refine_ls_extinction_method SHELXL97
_refine_ls_goodness_of_fit_ref 1.049
_refine_ls_hydrogen_treatment mixed
_refine_ls_matrix_type full
_refine_ls_number_parameters 322
_refine_ls_number_reflns 2346
_refine_ls_number_restraints 13
_refine_ls_restrained_S_all 1.047
_refine_ls_R_factor_all 0.0264
_refine_ls_R_factor_gt 0.0230
_refine_ls_shift/su_max 0.000
_refine_ls_shift/su_mean 0.000
_refine_ls_structure_factor_coef Fsqd
_refine_ls_weighting_details 'calc w=1/[\s^2^(Fo^2^)+(0.0348P)^2^+0.6577P] where P=(Fo^2^+2Fc^2^)/3'
_refine_ls_weighting_scheme calc
_refine_ls_wR_factor_gt 0.0587
_refine_ls_wR_factor_ref 0.0601
_reflns_number_gt 2219
_reflns_number_total 2346
_reflns_threshold_expression I>2\s(I)
_cod_data_source_file ng2256.cif
_cod_data_source_block I
_cod_original_cell_volume 1912.0(6)
_cod_original_sg_symbol_H-M 'C 2'
_cod_database_code 2213909
_cod_database_fobs_code 2213909

loop_
_symmetry_equiv_pos_as_xyz
'x, y, z'
'-x, y, -z'
'x+1/2, y+1/2, z'
'-x+1/2, y+1/2, -z'

loop_
_atom_site_type_symbol
_atom_site_label
_atom_site_fract_x
_atom_site_fract_y
_atom_site_fract_z
_atom_site_U_iso_or_equiv
_atom_site_adp_type
_atom_site_calc_flag
_atom_site_refinement_flags
_atom_site_occupancy
_atom_site_disorder_assembly
_atom_site_disorder_group
Ag Ag1 0.0000 0.31917(5) 0.0000 0.04457(14) Uani d S 1 . .
Co Co1 0.21020(3) 0.48714(5) 0.22914(3) 0.02666(12) Uani d . 1 . .
S S1 0.14873(5) 0.30161(10) 0.11542(6) 0.03258(19) Uani d . 1 . .
O O1 0.0811(2) 0.0540(4) 0.3873(3) 0.0581(9) Uani d . 1 . .
O O2 0.22302(18) 0.1037(4) 0.4561(2) 0.0458(7) Uani d . 1 . .
N N1 0.2271(2) 0.6004(4) 0.1154(2) 0.0395(7) Uani d . 1 . .
H H1 0.1798 0.5912 0.0564 0.047 Uiso calc R 1 . .
H H2 0.2340 0.6967 0.1327 0.047 Uiso calc R 1 . .
N N2 0.3263(2) 0.4071(4) 0.2530(3) 0.0396(7) Uani d . 1 . .
H H3 0.3576 0.4039 0.3222 0.048 Uiso calc R 1 . .
H H4 0.3216 0.3145 0.2277 0.048 Uiso calc R 1 . .
N N3 0.09835(19) 0.5808(4) 0.2088(3) 0.0383(7) Uani d . 1 . .
H H5 0.0783 0.6268 0.1463 0.046 Uiso calc R 1 . .
H H6 0.0595 0.5112 0.2089 0.046 Uiso calc R 1 . .
N N4 0.2594(2) 0.6494(4) 0.3304(2) 0.0364(6) Uani d . 1 . .
H H7 0.2765 0.6141 0.3961 0.044 Uiso calc R 1 . .
H H8 0.3061 0.6878 0.3207 0.044 Uiso calc R 1 . .
N N5 0.1989(2) 0.3614(3) 0.3410(2) 0.0322(6) Uani d . 1 . .
H H9 0.2515 0.3238 0.3787 0.039 Uiso calc R 1 . .
H H10 0.1825 0.4186 0.3842 0.039 Uiso calc R 1 . .
C C1 0.1504(3) 0.1644(4) 0.2126(3) 0.0372(8) Uani d . 1 . .
H H11 0.1051 0.0919 0.1813 0.045 Uiso calc R 1 . .
H H12 0.2059 0.1135 0.2369 0.045 Uiso calc R 1 . .
C C2 0.1364(2) 0.2377(4) 0.3044(3) 0.0317(7) Uani d . 1 . .
H H13 0.0771 0.2771 0.2810 0.038 Uiso calc R 1 . .
C C3 0.1481(2) 0.1233(4) 0.3914(3) 0.0361(8) Uani d . 1 . .
C C4 0.3050(3) 0.5450(7) 0.0968(4) 0.0573(13) Uani d . 1 . .
H H14 0.2897 0.4603 0.0502 0.069 Uiso calc R 1 . .
H H15 0.3280 0.6216 0.0648 0.069 Uiso calc R 1 . .
C C5 0.3707(3) 0.5023(7) 0.2000(4) 0.0551(12) Uani d . 1 . .
H H16 0.4181 0.4487 0.1904 0.066 Uiso calc R 1 . .
H H17 0.3943 0.5896 0.2417 0.066 Uiso calc R 1 . .
C C6 0.1082(3) 0.6900(5) 0.2938(4) 0.0477(10) Uani d . 1 . .
H H18 0.0610 0.7610 0.2716 0.057 Uiso calc R 1 . .
H H19 0.1078 0.6402 0.3562 0.057 Uiso calc R 1 . .
C C7 0.1931(3) 0.7657(4) 0.3154(4) 0.0456(10) Uani d . 1 . .
H H20 0.1900 0.8290 0.2571 0.055 Uiso calc R 1 . .
H H21 0.2078 0.8261 0.3779 0.055 Uiso calc R 1 . .
Cl Cl1 0.0000 0.86644(15) 0.0000 0.0397(3) Uani d S 1 . .
O O3 0.0194(6) 0.8851(10) 0.1120(5) 0.070(2) Uani d P 0.50 . .
O O4 0.0409(7) 0.7347(13) -0.0117(9) 0.112(4) Uani d P 0.50 . .
O O5 -0.0919(4) 0.8481(10) -0.0499(6) 0.067(2) Uani d P 0.50 . .
O O6 0.0282(5) 0.9912(12) -0.0383(7) 0.079(2) Uani d P 0.50 . .
Cl Cl2 0.37527(6) 0.98034(14) 0.19897(9) 0.0495(2) Uani d . 1 . .
O O7 0.3094(11) 0.898(2) 0.2056(16) 0.115(6) Uani d P 0.50 A 1
O O8 0.3534(12) 1.1056(13) 0.1333(12) 0.121(6) Uani d P 0.50 A 1
O O9 0.4166(17) 1.056(3) 0.2960(10) 0.168(10) Uani d P 0.50 A 1
O O10 0.4352(8) 0.8937(16) 0.1788(16) 0.097(6) Uani d P 0.50 A 1
O O11 0.2889(9) 0.919(2) 0.1446(11) 0.084(4) Uani d P 0.50 A 2
O O12 0.3949(13) 1.028(5) 0.1154(12) 0.218(17) Uani d P 0.50 A 2
O O13 0.3750(11) 1.080(2) 0.2633(16) 0.159(10) Uani d P 0.50 A 2
O O14 0.4421(13) 0.887(2) 0.248(2) 0.193(13) Uani d P 0.50 A 2
O O15 0.4028(2) 0.3330(6) 0.4736(3) 0.0604(9) Uani d D 1 . .
H H22 0.403(4) 0.389(6) 0.524(4) 0.091 Uiso d D 1 . .
H H23 0.419(11) 0.247(6) 0.497(7) 0.091 Uiso d PD 0.50 B 1
H H24 0.454(3) 0.309(17) 0.482(8) 0.091 Uiso d PD 0.50 C 2
O O16 0.1116(4) 0.4563(10) 0.4944(4) 0.115(2) Uani d D 1 . .
H H25 0.083(6) 0.438(14) 0.534(6) 0.173 Uiso d D 1 . .
H H26 0.156(4) 0.510(12) 0.530(7) 0.173 Uiso d D 1 . .
O O17 0.0413(7) 0.2037(15) 0.5497(11) 0.096(3) Uani d PD 0.50 D -1
H H27 -0.013(3) 0.20(2) 0.538(15) 0.144 Uiso d PD 0.50 E -1
H H28 0.053(12) 0.131(15) 0.517(16) 0.144 Uiso d PD 0.50 F -1

loop_
_atom_site_aniso_label
_atom_site_aniso_U_11
_atom_site_aniso_U_22
_atom_site_aniso_U_33
_atom_site_aniso_U_12
_atom_site_aniso_U_13
_atom_site_aniso_U_23
Ag1 0.0396(2) 0.0497(3) 0.0313(2) 0.000 -0.00251(16) 0.000
Co1 0.0272(2) 0.0267(2) 0.0234(2) 0.00172(18) 0.00598(16) -0.00014(18)
S1 0.0351(4) 0.0334(4) 0.0248(4) -0.0001(4) 0.0058(3) -0.0024(4)
O1 0.0459(17) 0.067(2) 0.064(2) -0.0068(15) 0.0227(15) 0.0198(17)
O2 0.0473(15) 0.0469(16) 0.0363(13) 0.0033(14) 0.0072(11) 0.0092(13)
N1 0.0432(16) 0.0415(17) 0.0322(14) -0.0023(15) 0.0119(13) 0.0047(14)
N2 0.0345(15) 0.0474(19) 0.0366(16) 0.0048(14) 0.0124(13) 0.0015(15)
N3 0.0332(15) 0.0337(15) 0.0421(17) 0.0054(13) 0.0068(13) -0.0008(14)
N4 0.0412(16) 0.0320(15) 0.0321(14) -0.0028(13) 0.0086(12) -0.0044(13)
N5 0.0379(15) 0.0315(15) 0.0264(13) 0.0027(12) 0.0109(12) -0.0027(11)
C1 0.044(2) 0.0312(18) 0.0295(17) 0.0022(16) 0.0056(15) 0.0003(15)
C2 0.0305(17) 0.0318(17) 0.0316(17) 0.0029(14) 0.0100(14) 0.0057(14)
C3 0.0417(18) 0.031(2) 0.0365(17) 0.0003(16) 0.0159(15) 0.0012(15)
C4 0.062(3) 0.072(3) 0.050(2) 0.008(2) 0.035(2) 0.016(2)
C5 0.038(2) 0.074(3) 0.060(3) 0.001(2) 0.0259(19) 0.007(3)
C6 0.048(2) 0.042(2) 0.054(3) 0.0119(19) 0.019(2) -0.0067(19)
C7 0.059(3) 0.0250(17) 0.050(2) 0.0016(16) 0.016(2) -0.0096(16)
Cl1 0.0393(6) 0.0405(7) 0.0334(6) 0.000 0.0064(5) 0.000
O3 0.093(5) 0.078(5) 0.034(3) -0.023(5) 0.017(3) -0.007(3)
O4 0.117(9) 0.099(7) 0.088(7) 0.074(6) -0.002(6) -0.025(6)
O5 0.038(3) 0.080(6) 0.069(4) -0.008(4) 0.002(3) -0.008(4)
O6 0.073(5) 0.083(6) 0.090(6) -0.017(5) 0.039(4) 0.026(6)
Cl2 0.0404(5) 0.0508(6) 0.0594(6) -0.0013(5) 0.0209(4) -0.0041(5)
O7 0.107(13) 0.077(8) 0.215(19) -0.032(9) 0.120(14) -0.020(13)
O8 0.185(17) 0.056(6) 0.096(10) 0.015(7) 0.021(9) 0.039(6)
O9 0.25(2) 0.159(18) 0.050(6) -0.088(18) 0.008(11) -0.023(8)
O10 0.060(7) 0.075(7) 0.174(16) -0.003(6) 0.063(10) -0.041(10)
O11 0.054(5) 0.083(8) 0.108(9) -0.021(5) 0.021(6) -0.006(8)
O12 0.135(15) 0.45(5) 0.067(7) -0.13(2) 0.039(9) 0.004(18)
O13 0.097(9) 0.140(13) 0.173(19) 0.042(9) -0.028(10) -0.103(14)
O14 0.112(12) 0.132(15) 0.26(3) 0.089(11) -0.015(15) -0.002(18)
O15 0.062(2) 0.076(3) 0.0410(16) -0.007(2) 0.0156(15) -0.0118(19)
O16 0.104(4) 0.169(7) 0.089(3) -0.027(4) 0.054(3) -0.029(4)
O17 0.083(6) 0.113(9) 0.109(9) -0.020(6) 0.054(6) -0.028(7)

loop_
_atom_type_symbol
_atom_type_description
_atom_type_scat_dispersion_real
_atom_type_scat_dispersion_imag
_atom_type_scat_source
C C 0.0033 0.0016 'International Tables Vol C Tables 4.2.6.8 and 6.1.1.4'
H H 0.0000 0.0000 'International Tables Vol C Tables 4.2.6.8 and 6.1.1.4'
N N 0.0061 0.0033 'International Tables Vol C Tables 4.2.6.8 and 6.1.1.4'
O O 0.0106 0.0060 'International Tables Vol C Tables 4.2.6.8 and 6.1.1.4'
S S 0.1246 0.1234 'International Tables Vol C Tables 4.2.6.8 and 6.1.1.4'
Cl Cl 0.1484 0.1585 'International Tables Vol C Tables 4.2.6.8 and 6.1.1.4'
Co Co 0.3494 0.9721 'International Tables Vol C Tables 4.2.6.8 and 6.1.1.4'
Ag Ag -0.8971 1.1015 'International Tables Vol C Tables 4.2.6.8 and 6.1.1.4'

loop_
_geom_angle_atom_site_label_1
_geom_angle_atom_site_label_2
_geom_angle_atom_site_label_3
_geom_angle_site_symmetry_1
_geom_angle
_geom_angle_publ_flag
S1 Ag1 S1 2 172.38(5) y
N3 Co1 N2 . 175.89(16) y
N3 Co1 N1 . 93.59(14) ?
N2 Co1 N1 . 84.87(14) ?
N3 Co1 N5 . 90.38(13) ?
N2 Co1 N5 . 91.31(14) ?
N1 Co1 N5 . 175.53(14) y
N3 Co1 N4 . 84.43(14) ?
N2 Co1 N4 . 91.80(14) ?
N1 Co1 N4 . 91.68(15) ?
N5 Co1 N4 . 90.76(13) ?
N3 Co1 S1 . 93.46(10) ?
N2 Co1 S1 . 90.35(11) ?
N1 Co1 S1 . 89.86(11) ?
N5 Co1 S1 . 87.84(9) ?
N4 Co1 S1 . 177.46(10) y
C1 S1 Co1 . 96.81(12) ?
C1 S1 Ag1 . 105.49(13) ?
Co1 S1 Ag1 . 120.00(4) ?
C4 N1 Co1 . 110.1(3) ?
C4 N1 H1 . 109.6 ?
Co1 N1 H1 . 109.6 ?
C4 N1 H2 . 109.6 ?
Co1 N1 H2 . 109.6 ?
H1 N1 H2 . 108.2 ?
C5 N2 Co1 . 109.5(3) ?
C5 N2 H3 . 109.8 ?
Co1 N2 H3 . 109.8 ?
C5 N2 H4 . 109.8 ?
Co1 N2 H4 . 109.8 ?
H3 N2 H4 . 108.2 ?
C6 N3 Co1 . 110.4(2) ?
C6 N3 H5 . 109.6 ?
Co1 N3 H5 . 109.6 ?
C6 N3 H6 . 109.6 ?
Co1 N3 H6 . 109.6 ?
H5 N3 H6 . 108.1 ?
C7 N4 Co1 . 109.7(2) ?
C7 N4 H7 . 109.7 ?
Co1 N4 H7 . 109.7 ?
C7 N4 H8 . 109.7 ?
Co1 N4 H8 . 109.7 ?
H7 N4 H8 . 108.2 ?
C2 N5 Co1 . 115.1(2) ?
C2 N5 H9 . 108.5 ?
Co1 N5 H9 . 108.5 ?
C2 N5 H10 . 108.5 ?
Co1 N5 H10 . 108.5 ?
H9 N5 H10 . 107.5 ?
C2 C1 S1 . 110.2(3) ?
C2 C1 H11 . 109.6 ?
S1 C1 H11 . 109.6 ?
C2 C1 H12 . 109.6 ?
S1 C1 H12 . 109.6 ?
H11 C1 H12 . 108.1 ?
N5 C2 C1 . 108.2(3) ?
N5 C2 C3 . 111.8(3) ?
C1 C2 C3 . 109.7(3) ?
N5 C2 H13 . 109.0 ?
C1 C2 H13 . 109.0 ?
C3 C2 H13 . 109.0 ?
O2 C3 O1 . 126.4(4) ?
O2 C3 C2 . 117.3(3) ?
O1 C3 C2 . 116.3(3) ?
C5 C4 N1 . 107.5(4) ?
C5 C4 H14 . 110.2 ?
N1 C4 H14 . 110.2 ?
C5 C4 H15 . 110.2 ?
N1 C4 H15 . 110.2 ?
H14 C4 H15 . 108.5 ?
N2 C5 C4 . 107.3(4) ?
N2 C5 H16 . 110.3 ?
C4 C5 H16 . 110.3 ?
N2 C5 H17 . 110.3 ?
C4 C5 H17 . 110.3 ?
H16 C5 H17 . 108.5 ?
C7 C6 N3 . 106.6(3) ?
C7 C6 H18 . 110.4 ?
N3 C6 H18 . 110.4 ?
C7 C6 H19 . 110.4 ?
N3 C6 H19 . 110.4 ?
H18 C6 H19 . 108.6 ?
N4 C7 C6 . 107.2(3) ?
N4 C7 H20 . 110.3 ?
C6 C7 H20 . 110.3 ?
N4 C7 H21 . 110.3 ?
C6 C7 H21 . 110.3 ?
H20 C7 H21 . 108.5 ?
O6 Cl1 O4 . 113.6(7) ?
O6 Cl1 O5 . 110.9(5) ?
O4 Cl1 O5 . 108.5(6) ?
O6 Cl1 O3 . 109.1(5) ?
O4 Cl1 O3 . 106.8(6) ?
O5 Cl1 O3 . 107.5(5) ?
O13 Cl2 O14 . 107.9(13) ?
O7 Cl2 O10 . 111.0(10) ?
O13 Cl2 O12 . 115(2) ?
O14 Cl2 O12 . 102.4(17) ?
O7 Cl2 O8 . 117.5(11) ?
O10 Cl2 O8 . 111.5(10) ?
O7 Cl2 O9 . 108.9(12) ?
O10 Cl2 O9 . 109.2(13) ?
O8 Cl2 O9 . 97.6(11) ?
O13 Cl2 O11 . 112.1(11) ?
O14 Cl2 O11 . 118.9(13) ?
O12 Cl2 O11 . 100.4(9) ?
H22 O15 H23 . 109(4) ?
H22 O15 H24 . 109(4) ?
H25 O16 H26 . 108(9) ?
H27 O17 H28 . 108(4) ?

loop_
_geom_bond_atom_site_label_1
_geom_bond_atom_site_label_2
_geom_bond_site_symmetry_2
_geom_bond_distance
_geom_bond_publ_flag
Ag1 S1 2 2.3938(9) ?
Ag1 S1 . 2.3938(9) y
Co1 N3 . 1.960(3) y
Co1 N2 . 1.964(3) y
Co1 N1 . 1.972(3) y
Co1 N5 . 1.975(3) y
Co1 N4 . 1.980(3) y
Co1 S1 . 2.2642(10) y
S1 C1 . 1.815(4) ?
O1 C3 . 1.256(5) ?
O2 C3 . 1.245(5) ?
N1 C4 . 1.490(5) ?
N1 H1 . 0.9000 ?
N1 H2 . 0.9000 ?
N2 C5 . 1.486(6) ?
N2 H3 . 0.9000 ?
N2 H4 . 0.9000 ?
N3 C6 . 1.492(5) ?
N3 H5 . 0.9000 ?
N3 H6 . 0.9000 ?
N4 C7 . 1.479(5) ?
N4 H7 . 0.9000 ?
N4 H8 . 0.9000 ?
N5 C2 . 1.482(5) ?
N5 H9 . 0.9000 ?
N5 H10 . 0.9000 ?
C1 C2 . 1.516(5) ?
C1 H11 . 0.9700 ?
C1 H12 . 0.9700 ?
C2 C3 . 1.538(5) ?
C2 H13 . 0.9800 ?
C4 C5 . 1.486(7) ?
C4 H14 . 0.9700 ?
C4 H15 . 0.9700 ?
C5 H16 . 0.9700 ?
C5 H17 . 0.9700 ?
C6 C7 . 1.492(6) ?
C6 H18 . 0.9700 ?
C6 H19 . 0.9700 ?
C7 H20 . 0.9700 ?
C7 H21 . 0.9700 ?
Cl1 O6 . 1.396(8) ?
Cl1 O4 . 1.409(8) ?
Cl1 O5 . 1.430(6) ?
Cl1 O3 . 1.462(6) ?
Cl2 O13 . 1.264(15) ?
Cl2 O7 . 1.351(14) ?
Cl2 O14 . 1.359(16) ?
Cl2 O10 . 1.370(11) ?
Cl2 O12 . 1.372(15) ?
Cl2 O8 . 1.410(10) ?
Cl2 O9 . 1.430(15) ?
Cl2 O11 . 1.459(14) ?
O15 H22 . 0.85(5) ?
O15 H23 . 0.84(2) ?
O15 H24 . 0.84(2) ?
O16 H25 . 0.85(9) ?
O16 H26 . 0.86(10) ?
O17 H27 . 0.85(2) ?
O17 H28 . 0.85(2) ?

loop_
_geom_hbond_atom_site_label_D
_geom_hbond_atom_site_label_H
_geom_hbond_atom_site_label_A
_geom_hbond_site_symmetry_A
_geom_hbond_distance_DH
_geom_hbond_distance_HA
_geom_hbond_distance_DA
_geom_hbond_angle_DHA
_geom_hbond_publ_flag
N1 H1 O12 4_545 0.90 2.30 3.14(2) 155.4 y
N1 H2 O11 . 0.90 2.19 3.034(19) 156.9 y
N1 H2 O7 . 0.90 2.23 3.066(18) 155.1 y
N2 H3 O15 . 0.90 2.04 2.899(5) 160.1 y
N2 H4 O13 1_545 0.90 2.28 3.057(19) 144.2 y
N3 H5 O4 . 0.90 2.25 3.146(13) 174.1 y
N3 H6 O10 3_445 0.90 2.21 3.083(12) 161.9 y
N4 H7 O2 4_556 0.90 2.03 2.868(4) 154.7 y
N4 H8 O7 . 0.90 2.49 3.117(16) 127.5 y
N4 H8 O17 4_556 0.90 2.50 3.138(13) 127.9 y
N5 H9 O15 . 0.90 2.36 3.201(5) 155.4 y
N5 H10 O16 . 0.90 2.25 3.079(6) 152.2 y
O15 H22 O1 4_556 0.85(5) 1.89(3) 2.711(5) 162(7) y
O15 H24 O15 2_656 0.84(2) 2.23(5) 3.027(8) 158(12) n
O16 H25 O17 . 0.85(9) 2.27(11) 2.794(15) 120(10) n
O16 H26 O2 4_556 0.86(10) 2.12(4) 2.891(7) 149(7) y
O17 H27 O1 2_556 0.85(2) 2.2(2) 2.822(12) 126(19) y
O17 H28 O1 . 0.85(2) 2.12(12) 2.884(12) 149(19) y

loop_
_geom_torsion_atom_site_label_1
_geom_torsion_atom_site_label_2
_geom_torsion_atom_site_label_3
_geom_torsion_atom_site_label_4
_geom_torsion
N3 Co1 S1 C1 -98.88(17)
N2 Co1 S1 C1 82.67(17)
N1 Co1 S1 C1 167.53(16)
N5 Co1 S1 C1 -8.63(16)
N3 Co1 S1 Ag1 13.43(11)
N2 Co1 S1 Ag1 -165.03(11)
N1 Co1 S1 Ag1 -80.16(11)
N5 Co1 S1 Ag1 103.68(10)
N3 Co1 N1 C4 -173.1(3)
N2 Co1 N1 C4 10.7(3)
N4 Co1 N1 C4 102.4(3)
S1 Co1 N1 C4 -79.7(3)
N1 Co1 N2 C5 16.7(3)
N5 Co1 N2 C5 -165.6(3)
N4 Co1 N2 C5 -74.8(3)
S1 Co1 N2 C5 106.5(3)
N1 Co1 N3 C6 -105.3(3)
N5 Co1 N3 C6 76.8(3)
N4 Co1 N3 C6 -14.0(3)
S1 Co1 N3 C6 164.6(3)
N3 Co1 N4 C7 -14.3(3)
N2 Co1 N4 C7 164.1(3)
N1 Co1 N4 C7 79.2(3)
N5 Co1 N4 C7 -104.6(3)
N3 Co1 N5 C2 75.3(3)
N2 Co1 N5 C2 -108.4(3)
N4 Co1 N5 C2 159.7(2)
S1 Co1 N5 C2 -18.1(2)
Co1 S1 C1 C2 34.0(3)
Ag1 S1 C1 C2 -89.7(3)
Co1 N5 C2 C1 44.4(3)
Co1 N5 C2 C3 165.4(2)
S1 C1 C2 N5 -51.5(3)
S1 C1 C2 C3 -173.7(3)
N5 C2 C3 O2 -32.8(5)
C1 C2 C3 O2 87.2(4)
N5 C2 C3 O1 150.2(4)
C1 C2 C3 O1 -89.7(4)
Co1 N1 C4 C5 -35.7(5)
Co1 N2 C5 C4 -40.6(5)
N1 C4 C5 N2 49.3(6)
Co1 N3 C6 C7 38.9(4)
Co1 N4 C7 C6 39.3(4)
N3 C6 C7 N4 -50.3(5)
